data_7123661
loop_
_publ_author_name
'Bahili, Mohammed A.'
'Stokes, Emily C.'
'Amesbury, Robert C.'
'Ould, Darren M. C.'
'Christo, Bashar'
'Horne, Rhian J.'
'Kariuki, Benson M.'
'Stewart, Jack A.'
'Taylor, Rebekah L.'
'Williams, P. Andrew'
'Jones, Matthew D.'
'Harris, Kenneth D. M.'
'Ward, Benjamin D.'

_publ_section_title
;
 Aluminium-catalysed isocyanate trimerization, enhanced by exploiting a
 dynamic coordination sphere
;
_journal_name_full 'Chemical Communications'
_journal_paper_doi 10.1039/C9CC03339D
_journal_year 2019
_chemical_formula_sum 'C30 H28 Al N3 O3'
_chemical_formula_weight 505.53
_space_group_crystal_system triclinic
_space_group_IT_number 2
_space_group_name_Hall '-P 1'
_space_group_name_H-M_alt 'P -1'
_symmetry_space_group_name_Hall '-P 1'
_symmetry_space_group_name_H-M 'P -1'
_atom_sites_solution_hydrogens geom
_atom_sites_solution_primary direct
_atom_sites_solution_secondary difmap
_audit_creation_method SHELXL-2014/6
_audit_update_record
;
2019-02-08 deposited with the CCDC.    2019-05-14 downloaded from the CCDC.
;
_cell_angle_alpha 79.454(4)
_cell_angle_beta 76.691(4)
_cell_angle_gamma 75.227(4)
_cell_formula_units_Z 4
_cell_length_a 13.4154(6)
_cell_length_b 13.5031(6)
_cell_length_c 14.8493(7)
_cell_measurement_reflns_used 29581
_cell_measurement_temperature 100(2)
_cell_measurement_theta_max 27.5
_cell_measurement_theta_min 2.5
_cell_volume 2509.0(2)
_computing_cell_refinement
;
CrystalClear-SM Expert 3.1 b27 (Rigaku, 20112)
;
_computing_data_collection
;
CrystalClear-SM Expert 3.1 b27 (Rigaku, 20112)
;
_computing_data_reduction
;
CrystalClear-SM Expert 3.1 b27 (Rigaku, 20112)
;
_computing_structure_refinement 'SHELXL-2014/6 (Sheldrick, 2014)'
_computing_structure_solution SHELXT
_diffrn_ambient_temperature 100(2)
_diffrn_detector_area_resol_mean 28.5714
_diffrn_measured_fraction_theta_full 0.999
_diffrn_measured_fraction_theta_max 0.993
_diffrn_measurement_device_type 'Rigaku AFC12 (Right)'
_diffrn_measurement_method 'profile data from \w-scans'
_diffrn_radiation_type MoK\a
_diffrn_radiation_wavelength 0.71073
_diffrn_reflns_av_unetI/netI 0.0468
_diffrn_reflns_Laue_measured_fraction_full 0.999
_diffrn_reflns_Laue_measured_fraction_max 0.993
_diffrn_reflns_limit_h_max 17
_diffrn_reflns_limit_h_min -15
_diffrn_reflns_limit_k_max 17
_diffrn_reflns_limit_k_min -17
_diffrn_reflns_limit_l_max 19
_diffrn_reflns_limit_l_min -19
_diffrn_reflns_number 17593
_diffrn_reflns_point_group_measured_fraction_full 0.999
_diffrn_reflns_point_group_measured_fraction_max 0.993
_diffrn_reflns_theta_full 25.242
_diffrn_reflns_theta_max 27.634
_diffrn_reflns_theta_min 1.600
_diffrn_source 'Rotating Anode'
_exptl_absorpt_coefficient_mu 0.119
_exptl_absorpt_correction_T_max 1.000
_exptl_absorpt_correction_T_min 0.614
_exptl_absorpt_correction_type multi-scan
_exptl_crystal_colour 'light yellow'
_exptl_crystal_density_diffrn 1.338
_exptl_crystal_description needle
_exptl_crystal_F_000 1064
_exptl_crystal_size_max 0.140
_exptl_crystal_size_mid 0.030
_exptl_crystal_size_min 0.030
_refine_diff_density_max 1.362
_refine_diff_density_min -0.358
_refine_diff_density_rms 0.092
_refine_ls_extinction_method none
_refine_ls_goodness_of_fit_ref 1.043
_refine_ls_hydrogen_treatment constr
_refine_ls_matrix_type full
_refine_ls_number_parameters 672
_refine_ls_number_reflns 17593
_refine_ls_number_restraints 0
_refine_ls_restrained_S_all 1.043
_refine_ls_R_factor_all 0.1095
_refine_ls_R_factor_gt 0.0756
_refine_ls_shift/su_max 0.001
_refine_ls_shift/su_mean 0.000
_refine_ls_structure_factor_coef Fsqd
_refine_ls_weighting_details 'w=1/[\s^2^(Fo^2^)+(0.1044P)^2^+2.4740P] where P=(Fo^2^+2Fc^2^)/3'
_refine_ls_weighting_scheme calc
_refine_ls_wR_factor_gt 0.1837
_refine_ls_wR_factor_ref 0.2050
_reflns_Friedel_coverage 0.000
_reflns_number_gt 12728
_reflns_number_total 17593
_reflns_threshold_expression 'I > 2\s(I)'
_cod_data_source_file c9cc03339d2.cif
_cod_data_source_block 4
_cod_database_code 7123661
_shelx_space_group_comment
;
The symmetry employed for this shelxl refinement is uniquely defined
by the following loop, which should always be used as a source of
symmetry information in preference to the above space-group names.
They are only intended as comments.
;
_shelx_estimated_absorpt_t_min 0.984
_shelx_estimated_absorpt_t_max 0.996
_shelxl_version_number 2014/6

loop_
_space_group_symop_operation_xyz
'x, y, z'
'-x, -y, -z'

loop_
_atom_site_label
_atom_site_type_symbol
_atom_site_fract_x
_atom_site_fract_y
_atom_site_fract_z
_atom_site_U_iso_or_equiv
_atom_site_adp_type
_atom_site_occupancy
_atom_site_site_symmetry_order
_atom_site_calc_flag
_atom_site_refinement_flags_posn
_atom_site_refinement_flags_adp
Al1 Al 0.90748(7) 0.79170(7) 0.78501(6) 0.0131(2) Uani 1 1 d . .
Al2 Al 0.44539(7) 0.70678(7) 0.71508(6) 0.0116(2) Uani 1 1 d . .
O1 O 0.91881(19) 0.67228(18) 0.86790(16) 0.0187(5) Uani 1 1 d . .
O2 O 0.77433(18) 0.84377(18) 0.84831(15) 0.0159(5) Uani 1 1 d . .
O3 O 0.85641(18) 0.74603(17) 0.70116(14) 0.0157(5) Uani 1 1 d . .
O4 O 0.43552(18) 0.82797(17) 0.63446(15) 0.0163(5) Uani 1 1 d . .
O5 O 0.37252(17) 0.65635(17) 0.64922(15) 0.0143(5) Uani 1 1 d . .
O6 O 0.32700(17) 0.74758(17) 0.79925(15) 0.0149(5) Uani 1 1 d . .
N1 N 0.9062(2) 0.9324(2) 0.69287(18) 0.0125(5) Uani 1 1 d . .
N2 N 1.0639(2) 0.7502(2) 0.73244(18) 0.0153(6) Uani 1 1 d . .
N3 N 0.9599(2) 0.8751(2) 0.86143(18) 0.0147(5) Uani 1 1 d . .
N4 N 0.4708(2) 0.5633(2) 0.80357(18) 0.0125(5) Uani 1 1 d . .
N5 N 0.5523(2) 0.7482(2) 0.77050(18) 0.0149(6) Uani 1 1 d . .
N6 N 0.5812(2) 0.6272(2) 0.63827(19) 0.0148(5) Uani 1 1 d . .
C1 C 1.1662(3) 0.9927(3) 0.6856(3) 0.0232(8) Uani 1 1 d . .
H1A H 1.2275 0.9546 0.7126 0.035 Uiso 1 1 calc R U
H1B H 1.1405 1.0605 0.7076 0.035 Uiso 1 1 calc R U
H1C H 1.1863 1.0019 0.6174 0.035 Uiso 1 1 calc R U
C2 C 1.0799(3) 0.9322(3) 0.7155(2) 0.0166(7) Uani 1 1 d . .
C3 C 0.9823(3) 0.9869(3) 0.6759(2) 0.0149(6) Uani 1 1 d . .
C4 C 0.9722(3) 1.0827(3) 0.6216(2) 0.0172(7) Uani 1 1 d . .
H4 H 1.0263 1.1197 0.6103 0.021 Uiso 1 1 calc R U
C5 C 0.8830(3) 1.1239(3) 0.5842(2) 0.0197(7) Uani 1 1 d . .
H5 H 0.8751 1.1897 0.5472 0.024 Uiso 1 1 calc R U
C6 C 0.8052(3) 1.0689(3) 0.6009(2) 0.0190(7) Uani 1 1 d . .
H6 H 0.7433 1.0959 0.5757 0.023 Uiso 1 1 calc R U
C7 C 0.8200(2) 0.9735(2) 0.6553(2) 0.0144(6) Uani 1 1 d . .
H7 H 0.7669 0.9353 0.6667 0.017 Uiso 1 1 calc R U
C8 C 1.1219(3) 0.8277(3) 0.6783(2) 0.0184(7) Uani 1 1 d . .
H8A H 1.1155 0.8364 0.6120 0.022 Uiso 1 1 calc R U
H8B H 1.1973 0.8029 0.6814 0.022 Uiso 1 1 calc R U
C9 C 1.1217(3) 0.6593(3) 0.7489(2) 0.0178(7) Uani 1 1 d . .
H9 H 1.1946 0.6494 0.7228 0.021 Uiso 1 1 calc R U
C10 C 1.0847(3) 0.5715(3) 0.8035(2) 0.0197(7) Uani 1 1 d . .
C11 C 1.1548(3) 0.4739(3) 0.8025(3) 0.0248(8) Uani 1 1 d . .
H11 H 1.2223 0.4677 0.7634 0.030 Uiso 1 1 calc R U
C12 C 1.1272(3) 0.3879(3) 0.8567(3) 0.0294(9) Uani 1 1 d . .
H12 H 1.1752 0.3225 0.8563 0.035 Uiso 1 1 calc R U
C13 C 1.0278(3) 0.3983(3) 0.9123(3) 0.0269(9) Uani 1 1 d . .
H13 H 1.0075 0.3388 0.9493 0.032 Uiso 1 1 calc R U
C14 C 0.9578(3) 0.4921(3) 0.9156(2) 0.0229(8) Uani 1 1 d . .
H14 H 0.8906 0.4966 0.9551 0.027 Uiso 1 1 calc R U
C15 C 0.9847(3) 0.5821(3) 0.8607(2) 0.0182(7) Uani 1 1 d . .
C16 C 1.0558(3) 0.9145(3) 0.8228(2) 0.0199(7) Uani 1 1 d . .
H16A H 1.1160 0.8647 0.8452 0.024 Uiso 1 1 calc R U
H16B H 1.0478 0.9806 0.8465 0.024 Uiso 1 1 calc R U
C17 C 0.9139(3) 0.8937(2) 0.9443(2) 0.0174(7) Uani 1 1 d . .
H17 H 0.9490 0.9228 0.9781 0.021 Uiso 1 1 calc R U
C18 C 0.8130(3) 0.8736(3) 0.9897(3) 0.0154(8) Uani 1 1 d . .
C19 C 0.7768(3) 0.8880(3) 1.0839(2) 0.0225(7) Uani 1 1 d . .
H19 H 0.8229 0.9025 1.1171 0.027 Uiso 1 1 calc R U
C20 C 0.6771(3) 0.8818(3) 1.1294(2) 0.0259(8) Uani 1 1 d . .
H20 H 0.6548 0.8888 1.1939 0.031 Uiso 1 1 calc R U
C21 C 0.6089(3) 0.8650(3) 1.0779(3) 0.0264(8) Uani 1 1 d . .
H21 H 0.5387 0.8626 1.1078 0.032 Uiso 1 1 calc R U
C22 C 0.6415(3) 0.8517(3) 0.9845(2) 0.0224(7) Uani 1 1 d . .
H22 H 0.5933 0.8406 0.9514 0.027 Uiso 1 1 calc R U
C23 C 0.7449(3) 0.8544(2) 0.9379(2) 0.0162(6) Uani 1 1 d . .
C24 C 0.8878(3) 0.7242(2) 0.6135(2) 0.0146(6) Uani 1 1 d . .
C25 C 0.8238(3) 0.7680(3) 0.5470(2) 0.0184(7) Uani 1 1 d . .
H25 H 0.7594 0.8157 0.5642 0.022 Uiso 1 1 calc R U
C26 C 0.8533(3) 0.7428(3) 0.4569(2) 0.0250(8) Uani 1 1 d . .
H26 H 0.8081 0.7732 0.4138 0.030 Uiso 1 1 calc R U
C27 C 0.9468(3) 0.6748(3) 0.4280(3) 0.0310(9) Uani 1 1 d . .
C28 C 1.0097(4) 0.6299(3) 0.4942(3) 0.0261(10) Uani 1 1 d . .
H28 H 1.0740 0.5821 0.4765 0.031 Uiso 1 1 calc R U
C29 C 0.9808(3) 0.6531(3) 0.5849(3) 0.0246(8) Uani 1 1 d . .
H29 H 1.0249 0.6202 0.6284 0.030 Uiso 1 1 calc R U
C30 C 0.9809(5) 0.6505(4) 0.3287(3) 0.0504(14) Uani 1 1 d . .
H30A H 0.9214 0.6757 0.2964 0.076 Uiso 1 1 calc R U
H30B H 1.0053 0.5756 0.3289 0.076 Uiso 1 1 calc R U
H30C H 1.0382 0.6844 0.2963 0.076 Uiso 1 1 calc R U
C31 C 0.7565(3) 0.5071(3) 0.8166(3) 0.0263(8) Uani 1 1 d . .
H31A H 0.7791 0.4399 0.7935 0.040 Uiso 1 1 calc R U
H31B H 0.7448 0.4968 0.8850 0.040 Uiso 1 1 calc R U
H31C H 0.8109 0.5468 0.7916 0.040 Uiso 1 1 calc R U
C32 C 0.6543(3) 0.5663(2) 0.7850(2) 0.0165(7) Uani 1 1 d . .
C33 C 0.5658(2) 0.5103(3) 0.8213(2) 0.0142(6) Uani 1 1 d . .
C34 C 0.5775(3) 0.4124(3) 0.8734(2) 0.0188(7) Uani 1 1 d . .
H34 H 0.6447 0.3759 0.8854 0.023 Uiso 1 1 calc R U
C35 C 0.4918(3) 0.3688(3) 0.9075(2) 0.0200(7) Uani 1 1 d . .
H35 H 0.4994 0.3021 0.9430 0.024 Uiso 1 1 calc R U
C36 C 0.3945(3) 0.4230(3) 0.8898(2) 0.0185(7) Uani 1 1 d . .
H36 H 0.3342 0.3944 0.9123 0.022 Uiso 1 1 calc R U
C37 C 0.3875(3) 0.5202(3) 0.8381(2) 0.0157(6) Uani 1 1 d . .
H37 H 0.3206 0.5582 0.8266 0.019 Uiso 1 1 calc R U
C38 C 0.6200(3) 0.6698(3) 0.8265(2) 0.0189(7) Uani 1 1 d . .
H38A H 0.5813 0.6588 0.8915 0.023 Uiso 1 1 calc R U
H38B H 0.6829 0.6947 0.8275 0.023 Uiso 1 1 calc R U
C39 C 0.5746(3) 0.8380(2) 0.7526(2) 0.0159(7) Uani 1 1 d . .
H39 H 0.6300 0.8467 0.7782 0.019 Uiso 1 1 calc R U
C40 C 0.5227(3) 0.9260(2) 0.6970(2) 0.0160(7) Uani 1 1 d . .
C41 C 0.5451(3) 1.0226(3) 0.6966(3) 0.0217(7) Uani 1 1 d . .
H41 H 0.5916 1.0277 0.7342 0.026 Uiso 1 1 calc R U
C42 C 0.5007(3) 1.1098(3) 0.6427(3) 0.0252(8) Uani 1 1 d . .
H42 H 0.5163 1.1745 0.6431 0.030 Uiso 1 1 calc R U
C43 C 0.4324(3) 1.1015(3) 0.5876(3) 0.0239(8) Uani 1 1 d . .
H43 H 0.4008 1.1614 0.5508 0.029 Uiso 1 1 calc R U
C44 C 0.4102(3) 1.0080(3) 0.5857(2) 0.0198(7) Uani 1 1 d . .
H44 H 0.3640 1.0045 0.5472 0.024 Uiso 1 1 calc R U
C45 C 0.4548(3) 0.9169(2) 0.6400(2) 0.0152(6) Uani 1 1 d . .
C46 C 0.6771(3) 0.5885(3) 0.6779(2) 0.0182(7) Uani 1 1 d . .
H46A H 0.7212 0.6403 0.6584 0.022 Uiso 1 1 calc R U
H46B H 0.7176 0.5243 0.6522 0.022 Uiso 1 1 calc R U
C47 C 0.5877(3) 0.6091(2) 0.5550(2) 0.0176(7) Uani 1 1 d . .
H47 H 0.6553 0.5796 0.5221 0.021 Uiso 1 1 calc R U
C48 C 0.5007(3) 0.6299(3) 0.5073(2) 0.0149(7) Uani 1 1 d . .
C49 C 0.5205(3) 0.6197(3) 0.4128(2) 0.0229(8) Uani 1 1 d . .
H49 H 0.5911 0.6034 0.3802 0.027 Uiso 1 1 calc R U
C50 C 0.4397(4) 0.6328(3) 0.3656(3) 0.0279(9) Uani 1 1 d . .
H50 H 0.4543 0.6282 0.3006 0.033 Uiso 1 1 calc R U
C51 C 0.3365(3) 0.6529(3) 0.4148(3) 0.0261(8) Uani 1 1 d . .
H51 H 0.2804 0.6619 0.3828 0.031 Uiso 1 1 calc R U
C52 C 0.3142(3) 0.6600(3) 0.5096(2) 0.0209(7) Uani 1 1 d . .
H52 H 0.2432 0.6712 0.5421 0.025 Uiso 1 1 calc R U
C53 C 0.3955(3) 0.6507(2) 0.5587(2) 0.0151(6) Uani 1 1 d . .
C54 C 0.3023(2) 0.7692(2) 0.8873(2) 0.0140(6) Uani 1 1 d . .
C55 C 0.2258(3) 0.7258(3) 0.9522(2) 0.0176(7) Uani 1 1 d . .
H55 H 0.1952 0.6781 0.9343 0.021 Uiso 1 1 calc R U
C56 C 0.1943(3) 0.7519(3) 1.0426(2) 0.0220(7) Uani 1 1 d . .
H56 H 0.1414 0.7224 1.0849 0.026 Uiso 1 1 calc R U
C57 C 0.2379(3) 0.8197(3) 1.0725(2) 0.0225(8) Uani 1 1 d . .
C58 C 0.3124(3) 0.8635(3) 1.0070(3) 0.0203(8) Uani 1 1 d . .
H58 H 0.3429 0.9111 1.0253 0.024 Uiso 1 1 calc R U
C59 C 0.3437(3) 0.8403(3) 0.9166(2) 0.0176(7) Uani 1 1 d . .
H59 H 0.3939 0.8730 0.8738 0.021 Uiso 1 1 calc R U
C60 C 0.2067(4) 0.8440(3) 1.1716(3) 0.0385(11) Uani 1 1 d . .
H60A H 0.2125 0.9147 1.1727 0.058 Uiso 1 1 calc R U
H60B H 0.2533 0.7954 1.2097 0.058 Uiso 1 1 calc R U
H60C H 0.1340 0.8378 1.1968 0.058 Uiso 1 1 calc R U

loop_
_atom_site_aniso_label
_atom_site_aniso_U_11
_atom_site_aniso_U_22
_atom_site_aniso_U_33
_atom_site_aniso_U_23
_atom_site_aniso_U_13
_atom_site_aniso_U_12
Al1 0.0130(5) 0.0143(5) 0.0114(4) 0.0009(4) -0.0028(4) -0.0034(4)
Al2 0.0132(5) 0.0105(4) 0.0108(4) 0.0002(3) -0.0029(3) -0.0029(4)
O1 0.0207(12) 0.0174(12) 0.0162(11) 0.0036(9) -0.0048(9) -0.0041(10)
O2 0.0148(11) 0.0202(12) 0.0121(10) -0.0026(9) 0.0001(9) -0.0049(9)
O3 0.0177(12) 0.0184(12) 0.0108(10) -0.0012(9) -0.0016(9) -0.0050(9)
O4 0.0206(12) 0.0123(11) 0.0157(11) 0.0022(9) -0.0039(9) -0.0054(9)
O5 0.0174(11) 0.0149(11) 0.0108(10) -0.0020(8) -0.0040(9) -0.0026(9)
O6 0.0151(11) 0.0170(11) 0.0114(10) -0.0014(9) -0.0029(9) -0.0015(9)
N1 0.0120(13) 0.0147(13) 0.0102(12) -0.0001(10) -0.0010(10) -0.0038(10)
N2 0.0134(13) 0.0145(13) 0.0169(16) -0.0003(12) -0.0023(11) -0.0031(12)
N3 0.0156(13) 0.0155(13) 0.0137(13) 0.0041(10) -0.0065(11) -0.0056(11)
N4 0.0134(13) 0.0134(13) 0.0120(12) -0.0021(10) -0.0028(10) -0.0048(10)
N5 0.0142(13) 0.0138(13) 0.0177(16) -0.0014(12) -0.0039(11) -0.0046(12)
N6 0.0166(14) 0.0091(12) 0.0168(13) 0.0017(10) -0.0018(11) -0.0031(10)
C1 0.0159(17) 0.0228(18) 0.0287(19) 0.0055(15) -0.0046(14) -0.0065(14)
C2 0.0125(16) 0.0173(16) 0.0178(16) 0.0049(12) -0.0038(13) -0.0035(13)
C3 0.0157(16) 0.0146(16) 0.0133(15) -0.0002(12) -0.0012(12) -0.0040(13)
C4 0.0156(17) 0.0155(17) 0.0183(17) -0.0008(13) -0.0011(13) -0.0028(14)
C5 0.026(2) 0.0147(17) 0.0155(16) 0.0022(13) -0.0046(15) -0.0023(15)
C6 0.0173(17) 0.0201(17) 0.0185(16) -0.0022(13) -0.0058(13) -0.0003(13)
C7 0.0117(15) 0.0169(16) 0.0135(14) -0.0028(12) -0.0030(12) -0.0003(12)
C8 0.0140(16) 0.0185(17) 0.0181(16) 0.0038(13) 0.0015(13) -0.0040(13)
C9 0.0159(16) 0.0178(17) 0.0199(16) -0.0002(13) -0.0085(13) -0.0014(13)
C10 0.0214(18) 0.0182(17) 0.0225(17) -0.0004(14) -0.0134(14) -0.0030(14)
C11 0.0248(19) 0.0191(18) 0.033(2) -0.0027(15) -0.0139(16) -0.0032(15)
C12 0.036(2) 0.0176(19) 0.040(2) 0.0017(16) -0.024(2) -0.0035(17)
C13 0.038(2) 0.0158(18) 0.034(2) 0.0072(15) -0.0258(19) -0.0097(17)
C14 0.030(2) 0.0245(19) 0.0199(17) 0.0032(14) -0.0134(15) -0.0128(16)
C15 0.0231(18) 0.0188(17) 0.0162(15) 0.0026(13) -0.0129(13) -0.0063(14)
C16 0.0183(17) 0.0238(18) 0.0196(16) 0.0010(14) -0.0063(13) -0.0083(14)
C17 0.0223(17) 0.0152(16) 0.0162(15) 0.0006(12) -0.0075(13) -0.0052(13)
C18 0.0197(19) 0.0114(16) 0.0145(16) -0.0032(13) -0.0029(14) -0.0016(14)
C19 0.033(2) 0.0164(17) 0.0182(16) -0.0007(13) -0.0074(15) -0.0046(15)
C20 0.039(2) 0.0183(17) 0.0158(16) -0.0055(14) 0.0051(15) -0.0055(16)
C21 0.030(2) 0.0234(19) 0.0233(18) -0.0052(15) 0.0083(15) -0.0119(16)
C22 0.0240(18) 0.0216(18) 0.0219(17) -0.0068(14) 0.0023(14) -0.0087(15)
C23 0.0209(17) 0.0128(15) 0.0138(14) -0.0012(12) -0.0008(13) -0.0042(13)
C24 0.0189(16) 0.0143(15) 0.0141(14) -0.0016(12) -0.0023(12) -0.0108(13)
C25 0.0228(17) 0.0158(16) 0.0190(16) 0.0003(13) -0.0053(13) -0.0091(14)
C26 0.041(2) 0.0232(18) 0.0169(16) 0.0050(14) -0.0096(15) -0.0203(17)
C27 0.043(2) 0.039(2) 0.0174(17) -0.0091(16) 0.0041(16) -0.027(2)
C28 0.021(2) 0.031(2) 0.029(2) -0.0205(18) 0.0056(17) -0.0075(17)
C29 0.0209(18) 0.0269(19) 0.0288(19) -0.0124(15) -0.0044(15) -0.0045(15)
C30 0.072(4) 0.065(3) 0.025(2) -0.021(2) 0.008(2) -0.039(3)
C31 0.0142(17) 0.0219(18) 0.042(2) 0.0057(16) -0.0102(16) -0.0057(14)
C32 0.0151(17) 0.0128(15) 0.0221(16) 0.0027(12) -0.0069(13) -0.0042(13)
C33 0.0128(15) 0.0181(16) 0.0127(14) -0.0017(12) -0.0039(12) -0.0041(13)
C34 0.028(2) 0.0134(16) 0.0179(17) 0.0007(13) -0.0124(15) -0.0037(15)
C35 0.0276(19) 0.0160(17) 0.0171(16) 0.0047(13) -0.0074(14) -0.0084(15)
C36 0.0213(17) 0.0182(16) 0.0172(15) 0.0026(13) -0.0026(13) -0.0111(14)
C37 0.0144(15) 0.0164(16) 0.0173(15) -0.0019(12) -0.0046(12) -0.0042(13)
C38 0.0190(17) 0.0195(17) 0.0208(16) 0.0012(13) -0.0096(13) -0.0064(14)
C39 0.0155(16) 0.0170(16) 0.0161(15) -0.0039(12) -0.0013(12) -0.0055(13)
C40 0.0138(16) 0.0118(16) 0.0192(16) -0.0027(13) 0.0038(13) -0.0031(13)
C41 0.0174(17) 0.0167(17) 0.0295(19) -0.0057(14) 0.0026(14) -0.0053(14)
C42 0.0228(19) 0.0123(17) 0.033(2) -0.0024(15) 0.0087(16) -0.0037(14)
C43 0.022(2) 0.0159(18) 0.0233(19) 0.0035(14) 0.0080(16) -0.0019(15)
C44 0.0193(17) 0.0168(16) 0.0173(16) 0.0034(13) 0.0020(13) -0.0025(13)
C45 0.0154(16) 0.0127(15) 0.0134(15) -0.0005(12) 0.0037(12) -0.0028(12)
C46 0.0138(16) 0.0164(16) 0.0218(17) 0.0010(13) -0.0026(13) -0.0016(13)
C47 0.0209(17) 0.0105(15) 0.0162(15) 0.0006(12) 0.0050(13) -0.0038(13)
C48 0.025(2) 0.0055(15) 0.0123(15) 0.0009(12) -0.0048(14) -0.0009(14)
C49 0.041(2) 0.0116(16) 0.0130(15) -0.0003(12) -0.0013(15) -0.0056(15)
C50 0.056(3) 0.0132(17) 0.0150(17) -0.0002(13) -0.0120(17) -0.0061(17)
C51 0.046(2) 0.0143(16) 0.0238(18) -0.0025(14) -0.0207(17) -0.0042(16)
C52 0.0292(19) 0.0147(16) 0.0209(17) -0.0043(13) -0.0122(15) -0.0009(14)
C53 0.0272(18) 0.0039(13) 0.0136(14) 0.0006(11) -0.0063(13) -0.0018(12)
C54 0.0125(15) 0.0124(15) 0.0136(14) 0.0011(12) -0.0045(12) 0.0035(12)
C55 0.0191(17) 0.0157(16) 0.0165(15) 0.0011(12) -0.0048(13) -0.0020(13)
C56 0.0223(18) 0.0189(17) 0.0174(16) 0.0041(13) -0.0005(14) 0.0013(14)
C57 0.0275(19) 0.0183(17) 0.0153(16) -0.0026(13) -0.0034(14) 0.0056(14)
C58 0.021(2) 0.0149(17) 0.0241(19) -0.0091(15) -0.0077(16) 0.0044(15)
C59 0.0183(17) 0.0146(16) 0.0185(16) -0.0027(13) -0.0015(13) -0.0026(13)
C60 0.059(3) 0.031(2) 0.0193(19) -0.0103(17) -0.0013(19) 0.000(2)

loop_
_atom_type_symbol
_atom_type_description
_atom_type_scat_dispersion_real
_atom_type_scat_dispersion_imag
_atom_type_scat_source
C C 0.0033 0.0016 'International Tables Vol C Tables 4.2.6.8 and 6.1.1.4'
H H 0.0000 0.0000 'International Tables Vol C Tables 4.2.6.8 and 6.1.1.4'
N N 0.0061 0.0033 'International Tables Vol C Tables 4.2.6.8 and 6.1.1.4'
O O 0.0106 0.0060 'International Tables Vol C Tables 4.2.6.8 and 6.1.1.4'
Al Al 0.0645 0.0514 'International Tables Vol C Tables 4.2.6.8 and 6.1.1.4'

loop_
_geom_angle_atom_site_label_1
_geom_angle_atom_site_label_2
_geom_angle_atom_site_label_3
_geom_angle
O3 Al1 O1 96.79(11)
O3 Al1 O2 92.14(11)
O1 Al1 O2 91.34(11)
O3 Al1 N2 99.60(11)
O1 Al1 N2 89.26(12)
O2 Al1 N2 168.09(12)
O3 Al1 N3 167.14(11)
O1 Al1 N3 96.02(11)
O2 Al1 N3 86.39(11)
N2 Al1 N3 81.72(12)
O3 Al1 N1 87.69(11)
O1 Al1 N1 174.79(12)
O2 Al1 N1 91.15(11)
N2 Al1 N1 87.36(12)
N3 Al1 N1 79.57(10)
O6 Al2 O4 97.13(11)
O6 Al2 O5 91.45(11)
O4 Al2 O5 90.74(11)
O6 Al2 N5 100.02(11)
O4 Al2 N5 89.65(11)
O5 Al2 N5 168.38(12)
O6 Al2 N6 166.58(11)
O4 Al2 N6 96.22(11)
O5 Al2 N6 87.00(11)
N5 Al2 N6 81.41(11)
O6 Al2 N4 87.43(10)
O4 Al2 N4 175.10(11)
O5 Al2 N4 90.95(10)
N5 Al2 N4 87.77(11)
N6 Al2 N4 79.28(10)
C15 O1 Al1 130.2(2)
C23 O2 Al1 127.6(2)
C24 O3 Al1 137.9(2)
C45 O4 Al2 131.3(2)
C53 O5 Al2 126.4(2)
C54 O6 Al2 137.3(2)
C7 N1 C3 118.4(3)
C7 N1 Al1 117.1(2)
C3 N1 Al1 124.2(2)
C9 N2 C8 114.5(3)
C9 N2 Al1 124.5(2)
C8 N2 Al1 120.7(2)
C17 N3 C16 116.1(3)
C17 N3 Al1 123.3(2)
C16 N3 Al1 120.7(2)
C37 N4 C33 118.6(3)
C37 N4 Al2 117.1(2)
C33 N4 Al2 124.2(2)
C39 N5 C38 114.7(3)
C39 N5 Al2 124.7(2)
C38 N5 Al2 120.1(2)
C47 N6 C46 116.4(3)
C47 N6 Al2 123.1(2)
C46 N6 Al2 120.4(2)
C2 C1 H1A 109.5
C2 C1 H1B 109.5
H1A C1 H1B 109.5
C2 C1 H1C 109.5
H1A C1 H1C 109.5
H1B C1 H1C 109.5
C3 C2 C1 112.2(3)
C3 C2 C8 107.7(3)
C1 C2 C8 108.2(3)
C3 C2 C16 111.7(3)
C1 C2 C16 107.4(3)
C8 C2 C16 109.5(3)
N1 C3 C4 121.3(3)
N1 C3 C2 115.0(3)
C4 C3 C2 123.6(3)
C5 C4 C3 119.5(3)
C5 C4 H4 120.2
C3 C4 H4 120.2
C4 C5 C6 119.6(3)
C4 C5 H5 120.2
C6 C5 H5 120.2
C5 C6 C7 118.2(3)
C5 C6 H6 120.9
C7 C6 H6 120.9
N1 C7 C6 122.9(3)
N1 C7 H7 118.5
C6 C7 H7 118.5
N2 C8 C2 111.4(3)
N2 C8 H8A 109.3
C2 C8 H8A 109.3
N2 C8 H8B 109.3
C2 C8 H8B 109.3
H8A C8 H8B 108.0
N2 C9 C10 125.3(3)
N2 C9 H9 117.3
C10 C9 H9 117.3
C15 C10 C11 120.2(3)
C15 C10 C9 121.7(3)
C11 C10 C9 118.0(3)
C12 C11 C10 121.3(4)
C12 C11 H11 119.4
C10 C11 H11 119.4
C11 C12 C13 118.4(4)
C11 C12 H12 120.8
C13 C12 H12 120.8
C14 C13 C12 121.9(4)
C14 C13 H13 119.0
C12 C13 H13 119.0
C13 C14 C15 120.6(4)
C13 C14 H14 119.7
C15 C14 H14 119.7
O1 C15 C10 122.4(3)
O1 C15 C14 120.0(3)
C10 C15 C14 117.5(3)
N3 C16 C2 113.1(3)
N3 C16 H16A 109.0
C2 C16 H16A 109.0
N3 C16 H16B 109.0
C2 C16 H16B 109.0
H16A C16 H16B 107.8
N3 C17 C18 124.6(3)
N3 C17 H17 117.7
C18 C17 H17 117.7
C19 C18 C23 120.1(3)
C19 C18 C17 118.4(3)
C23 C18 C17 120.9(3)
C20 C19 C18 122.0(4)
C20 C19 H19 119.0
C18 C19 H19 119.0
C19 C20 C21 118.0(3)
C19 C20 H20 121.0
C21 C20 H20 121.0
C22 C21 C20 121.5(3)
C22 C21 H21 119.2
C20 C21 H21 119.2
C21 C22 C23 120.9(3)
C21 C22 H22 119.6
C23 C22 H22 119.6
O2 C23 C22 120.3(3)
O2 C23 C18 122.3(3)
C22 C23 C18 117.4(3)
O3 C24 C29 122.5(3)
O3 C24 C25 120.4(3)
C29 C24 C25 117.0(3)
C26 C25 C24 121.1(3)
C26 C25 H25 119.5
C24 C25 H25 119.5
C27 C26 C25 121.8(4)
C27 C26 H26 119.1
C25 C26 H26 119.1
C26 C27 C28 117.3(3)
C26 C27 C30 121.8(4)
C28 C27 C30 120.9(4)
C29 C28 C27 121.6(4)
C29 C28 H28 119.2
C27 C28 H28 119.2
C28 C29 C24 121.1(4)
C28 C29 H29 119.4
C24 C29 H29 119.4
C27 C30 H30A 109.5
C27 C30 H30B 109.5
H30A C30 H30B 109.5
C27 C30 H30C 109.5
H30A C30 H30C 109.5
H30B C30 H30C 109.5
C32 C31 H31A 109.5
C32 C31 H31B 109.5
H31A C31 H31B 109.5
C32 C31 H31C 109.5
H31A C31 H31C 109.5
H31B C31 H31C 109.5
C33 C32 C31 112.8(3)
C33 C32 C46 112.1(3)
C31 C32 C46 108.2(3)
C33 C32 C38 107.1(3)
C31 C32 C38 107.2(3)
C46 C32 C38 109.3(3)
N4 C33 C34 120.8(3)
N4 C33 C32 115.5(3)
C34 C33 C32 123.7(3)
C35 C34 C33 120.0(3)
C35 C34 H34 120.0
C33 C34 H34 120.0
C34 C35 C36 119.3(3)
C34 C35 H35 120.3
C36 C35 H35 120.3
C35 C36 C37 118.1(3)
C35 C36 H36 121.0
C37 C36 H36 121.0
N4 C37 C36 123.2(3)
N4 C37 H37 118.4
C36 C37 H37 118.4
N5 C38 C32 110.6(3)
N5 C38 H38A 109.5
C32 C38 H38A 109.5
N5 C38 H38B 109.5
C32 C38 H38B 109.5
H38A C38 H38B 108.1
N5 C39 C40 125.4(3)
N5 C39 H39 117.3
C40 C39 H39 117.3
C41 C40 C45 120.0(3)
C41 C40 C39 118.0(3)
C45 C40 C39 121.9(3)
C42 C41 C40 121.2(4)
C42 C41 H41 119.4
C40 C41 H41 119.4
C41 C42 C43 118.9(3)
C41 C42 H42 120.5
C43 C42 H42 120.5
C44 C43 C42 121.1(4)
C44 C43 H43 119.5
C42 C43 H43 119.5
C43 C44 C45 121.4(4)
C43 C44 H44 119.3
C45 C44 H44 119.3
O4 C45 C44 120.3(3)
O4 C45 C40 122.3(3)
C44 C45 C40 117.4(3)
N6 C46 C32 113.1(3)
N6 C46 H46A 109.0
C32 C46 H46A 109.0
N6 C46 H46B 109.0
C32 C46 H46B 109.0
H46A C46 H46B 107.8
N6 C47 C48 125.2(3)
N6 C47 H47 117.4
C48 C47 H47 117.4
C49 C48 C53 120.4(4)
C49 C48 C47 119.3(4)
C53 C48 C47 120.0(3)
C50 C49 C48 121.4(4)
C50 C49 H49 119.3
C48 C49 H49 119.3
C49 C50 C51 118.9(3)
C49 C50 H50 120.5
C51 C50 H50 120.5
C52 C51 C50 121.1(3)
C52 C51 H51 119.4
C50 C51 H51 119.4
C51 C52 C53 120.9(3)
C51 C52 H52 119.5
C53 C52 H52 119.5
O5 C53 C52 119.9(3)
O5 C53 C48 122.8(3)
C52 C53 C48 117.1(3)
O6 C54 C59 122.6(3)
O6 C54 C55 119.8(3)
C59 C54 C55 117.4(3)
C56 C55 C54 120.8(3)
C56 C55 H55 119.6
C54 C55 H55 119.6
C57 C56 C55 121.7(3)
C57 C56 H56 119.1
C55 C56 H56 119.1
C56 C57 C58 116.9(3)
C56 C57 C60 121.4(4)
C58 C57 C60 121.7(4)
C59 C58 C57 122.5(4)
C59 C58 H58 118.7
C57 C58 H58 118.7
C58 C59 C54 120.6(3)
C58 C59 H59 119.7
C54 C59 H59 119.7
C57 C60 H60A 109.5
C57 C60 H60B 109.5
H60A C60 H60B 109.5
C57 C60 H60C 109.5
H60A C60 H60C 109.5
H60B C60 H60C 109.5

loop_
_geom_bond_atom_site_label_1
_geom_bond_atom_site_label_2
_geom_bond_distance
Al1 O3 1.814(2)
Al1 O1 1.837(2)
Al1 O2 1.843(2)
Al1 N2 2.033(3)
Al1 N3 2.071(3)
Al1 N1 2.128(3)
Al2 O6 1.811(2)
Al2 O4 1.837(2)
Al2 O5 1.844(2)
Al2 N5 2.041(3)
Al2 N6 2.066(3)
Al2 N4 2.129(3)
O1 C15 1.316(4)
O2 C23 1.321(4)
O3 C24 1.335(4)
O4 C45 1.312(4)
O5 C53 1.320(4)
O6 C54 1.339(4)
N1 C7 1.347(4)
N1 C3 1.357(4)
N2 C9 1.288(4)
N2 C8 1.471(4)
N3 C17 1.282(4)
N3 C16 1.471(4)
N4 C37 1.345(4)
N4 C33 1.351(4)
N5 C39 1.289(4)
N5 C38 1.473(4)
N6 C47 1.283(4)
N6 C46 1.473(4)
C1 C2 1.523(5)
C1 H1A 0.9800
C1 H1B 0.9800
C1 H1C 0.9800
C2 C3 1.520(5)
C2 C8 1.533(5)
C2 C16 1.536(5)
C3 C4 1.385(5)
C4 C5 1.379(5)
C4 H4 0.9500
C5 C6 1.382(5)
C5 H5 0.9500
C6 C7 1.384(5)
C6 H6 0.9500
C7 H7 0.9500
C8 H8A 0.9900
C8 H8B 0.9900
C9 C10 1.440(5)
C9 H9 0.9500
C10 C15 1.402(5)
C10 C11 1.411(5)
C11 C12 1.368(5)
C11 H11 0.9500
C12 C13 1.386(6)
C12 H12 0.9500
C13 C14 1.373(5)
C13 H13 0.9500
C14 C15 1.413(5)
C14 H14 0.9500
C16 H16A 0.9900
C16 H16B 0.9900
C17 C18 1.435(5)
C17 H17 0.9500
C18 C19 1.403(5)
C18 C23 1.418(5)
C19 C20 1.368(5)
C19 H19 0.9500
C20 C21 1.401(6)
C20 H20 0.9500
C21 C22 1.386(5)
C21 H21 0.9500
C22 C23 1.407(5)
C22 H22 0.9500
C24 C29 1.397(5)
C24 C25 1.407(5)
C25 C26 1.385(5)
C25 H25 0.9500
C26 C27 1.382(6)
C26 H26 0.9500
C27 C28 1.396(6)
C27 C30 1.511(5)
C28 C29 1.384(5)
C28 H28 0.9500
C29 H29 0.9500
C30 H30A 0.9800
C30 H30B 0.9800
C30 H30C 0.9800
C31 C32 1.529(5)
C31 H31A 0.9800
C31 H31B 0.9800
C31 H31C 0.9800
C32 C33 1.512(4)
C32 C46 1.536(5)
C32 C38 1.549(5)
C33 C34 1.394(5)
C34 C35 1.376(5)
C34 H34 0.9500
C35 C36 1.381(5)
C35 H35 0.9500
C36 C37 1.386(5)
C36 H36 0.9500
C37 H37 0.9500
C38 H38A 0.9900
C38 H38B 0.9900
C39 C40 1.436(5)
C39 H39 0.9500
C40 C41 1.410(5)
C40 C45 1.419(5)
C41 C42 1.377(5)
C41 H41 0.9500
C42 C43 1.398(6)
C42 H42 0.9500
C43 C44 1.375(5)
C43 H43 0.9500
C44 C45 1.415(5)
C44 H44 0.9500
C46 H46A 0.9900
C46 H46B 0.9900
C47 C48 1.444(5)
C47 H47 0.9500
C48 C49 1.393(5)
C48 C53 1.426(5)
C49 C50 1.380(6)
C49 H49 0.9500
C50 C51 1.393(6)
C50 H50 0.9500
C51 C52 1.387(5)
C51 H51 0.9500
C52 C53 1.414(5)
C52 H52 0.9500
C54 C59 1.400(5)
C54 C55 1.404(5)
C55 C56 1.393(5)
C55 H55 0.9500
C56 C57 1.386(5)
C56 H56 0.9500
C57 C58 1.391(6)
C57 C60 1.508(5)
C58 C59 1.380(5)
C58 H58 0.9500
C59 H59 0.9500
C60 H60A 0.9800
C60 H60B 0.9800
C60 H60C 0.9800
